data_7132587
loop_
_publ_author_name
'Mohanty, Aisa'
'Rout, Smruti Rekha'
'Dandela, Rambabu'
'Daw, Prosenjit'

_publ_section_title
;
 Ammonia synthesis by the reductive N-N bond cleavage of hydrazine using
 an air-stable, phosphine-free ruthenium catalyst.
;
_journal_issue 4
_journal_name_full 'Chemical communications (Cambridge, England)'
_journal_page_first 416
_journal_page_last 419
_journal_paper_doi 10.1039/d3cc04490d
_journal_volume 60
_journal_year 2024
_chemical_formula_moiety '2(C25 H30 N5),C H2 Cl2'
_chemical_formula_sum 'C25.5 H31 Cl N5'
_chemical_formula_weight 443.00
_space_group_crystal_system monoclinic
_space_group_IT_number 15
_space_group_name_Hall '-C 2yc'
_space_group_name_H-M_alt 'C 1 2/c 1'
_atom_sites_solution_hydrogens geom
_audit_creation_method SHELXL-2018/3
_audit_update_record
;
2023-08-26 deposited with the CCDC.	2023-12-01 downloaded from the CCDC.
;
_cell_angle_alpha 90
_cell_angle_beta 101.266(3)
_cell_angle_gamma 90
_cell_formula_units_Z 8
_cell_length_a 29.863(3)
_cell_length_b 9.4396(9)
_cell_length_c 17.2974(16)
_cell_measurement_reflns_used 2027
_cell_measurement_temperature 298(2)
_cell_measurement_theta_max 0.971
_cell_measurement_theta_min 0.957
_cell_volume 4782.1(8)
_computing_structure_refinement 'SHELXL-2018/3 (Sheldrick, 2018)'
_computing_structure_solution 'SHELXT 2018/2 (Sheldrick, 2018)'
_diffrn_ambient_temperature 298(2)
_diffrn_measured_fraction_theta_full 0.995
_diffrn_measured_fraction_theta_max 0.995
_diffrn_measurement_device_type 'Bruker D8 quest photon detector'
_diffrn_measurement_method 'Omega and Phi scans'
_diffrn_radiation_type MoK\a
_diffrn_radiation_wavelength 0.71073
_diffrn_reflns_av_R_equivalents 0.1135
_diffrn_reflns_av_unetI/netI 0.0636
_diffrn_reflns_Laue_measured_fraction_full 0.995
_diffrn_reflns_Laue_measured_fraction_max 0.995
_diffrn_reflns_limit_h_max 35
_diffrn_reflns_limit_h_min -35
_diffrn_reflns_limit_k_max 11
_diffrn_reflns_limit_k_min -11
_diffrn_reflns_limit_l_max 20
_diffrn_reflns_limit_l_min -20
_diffrn_reflns_number 28059
_diffrn_reflns_point_group_measured_fraction_full 0.995
_diffrn_reflns_point_group_measured_fraction_max 0.995
_diffrn_reflns_theta_full 25.107
_diffrn_reflns_theta_max 25.107
_diffrn_reflns_theta_min 2.267
_diffrn_source microfocus
_exptl_absorpt_coefficient_mu 0.182
_exptl_absorpt_correction_T_max 0.971
_exptl_absorpt_correction_T_min 0.957
_exptl_absorpt_correction_type multi-scan
_exptl_crystal_colour colorless
_exptl_crystal_density_diffrn 1.231
_exptl_crystal_description block
_exptl_crystal_F_000 1888
_exptl_crystal_size_max 0.24
_exptl_crystal_size_mid 0.20
_exptl_crystal_size_min 0.16
_refine_diff_density_max 0.129
_refine_diff_density_min -0.323
_refine_diff_density_rms 0.032
_refine_ls_extinction_coef 0.0051(9)
_refine_ls_extinction_expression Fc^*^=kFc[1+0.001xFc^2^\l^3^/sin(2\q)]^-1/4^
_refine_ls_extinction_method 'SHELXL-2018/3 (Sheldrick 2018)'
_refine_ls_goodness_of_fit_ref 1.029
_refine_ls_hydrogen_treatment constr
_refine_ls_matrix_type full
_refine_ls_number_parameters 382
_refine_ls_number_reflns 4252
_refine_ls_number_restraints 123
_refine_ls_restrained_S_all 1.023
_refine_ls_R_factor_all 0.1514
_refine_ls_R_factor_gt 0.0648
_refine_ls_shift/su_max 0.000
_refine_ls_shift/su_mean 0.000
_refine_ls_structure_factor_coef Fsqd
_refine_ls_weighting_details 'w=1/[\s^2^(Fo^2^)+(0.0780P)^2^+3.4676P] where P=(Fo^2^+2Fc^2^)/3'
_refine_ls_weighting_scheme calc
_refine_ls_wR_factor_gt 0.1555
_refine_ls_wR_factor_ref 0.2061
_reflns_Friedel_coverage 0.000
_reflns_number_gt 2027
_reflns_number_total 4252
_reflns_threshold_expression 'I > 2\s(I)'
_cod_data_source_file d3cc04490d2.cif
_cod_data_source_block pd_am_l1_0m
_cod_original_sg_symbol_H-M 'C 2/c'
_cod_original_formula_sum 'C25.50 H31 Cl N5'
_cod_database_code 7132587
_shelx_shelxl_version_number 2018/3
_shelx_space_group_comment
;
The symmetry employed for this shelxl refinement is uniquely defined
by the following loop, which should always be used as a source of
symmetry information in preference to the above space-group names.
They are only intended as comments.
;

loop_
_space_group_symop_operation_xyz
'x, y, z'
'-x, y, -z+1/2'
'x+1/2, y+1/2, z'
'-x+1/2, y+1/2, -z+1/2'
'-x, -y, -z'
'x, -y, z-1/2'
'-x+1/2, -y+1/2, -z'
'x+1/2, -y+1/2, z-1/2'

loop_
_atom_site_label
_atom_site_type_symbol
_atom_site_fract_x
_atom_site_fract_y
_atom_site_fract_z
_atom_site_U_iso_or_equiv
_atom_site_adp_type
_atom_site_occupancy
_atom_site_site_symmetry_order
_atom_site_calc_flag
_atom_site_refinement_flags_posn
_atom_site_refinement_flags_adp
_atom_site_refinement_flags_occupancy
_atom_site_disorder_assembly
_atom_site_disorder_group
N4 N 0.28924(8) 0.3372(3) 0.37673(14) 0.0641(7) Uani 1 1 d . . . . .
H4 H 0.309670 0.278354 0.399263 0.077 Uiso 1 1 calc R U . . .
N1 N 0.46242(8) 0.8535(3) 0.38153(15) 0.0660(7) Uani 1 1 d . . . . .
N3 N 0.36248(8) 0.6370(3) 0.36893(14) 0.0623(7) Uani 1 1 d . . . . .
N5 N 0.23569(8) 0.1589(3) 0.37460(16) 0.0723(8) Uani 1 1 d D . . . .
C11 C 0.41780(10) 0.8226(3) 0.37157(17) 0.0598(8) Uani 1 1 d . . . . .
C1 C 0.24571(10) 0.2965(3) 0.35734(18) 0.0610(8) Uani 1 1 d . . . . .
N2 N 0.5216(2) 1.0077(14) 0.3754(10) 0.073(4) Uani 0.769(12) 1 d D . P A 1
C10 C 0.40663(10) 0.6744(3) 0.38915(18) 0.0628(8) Uani 1 1 d . . . . .
C6 C 0.35055(10) 0.5045(3) 0.38580(18) 0.0614(8) Uani 1 1 d . . . . .
C5 C 0.30123(10) 0.4690(3) 0.36129(18) 0.0578(8) Uani 1 1 d . . . . .
C12 C 0.38399(11) 0.9217(4) 0.34891(19) 0.0703(9) Uani 1 1 d . . . . .
H12 H 0.353331 0.896844 0.341904 0.084 Uiso 1 1 calc R U . . .
C15 C 0.47481(11) 0.9874(4) 0.36949(19) 0.0669(9) Uani 1 1 d D . . . .
C4 C 0.27033(11) 0.5659(3) 0.32517(19) 0.0708(9) Uani 1 1 d . . . . .
H4A H 0.279322 0.657245 0.314999 0.085 Uiso 1 1 calc R U . . .
C2 C 0.21260(10) 0.3911(4) 0.3199(2) 0.0729(10) Uani 1 1 d . . . . .
H2 H 0.182231 0.363150 0.305923 0.087 Uiso 1 1 calc R U . . .
C7 C 0.38184(11) 0.4077(4) 0.4247(2) 0.0800(11) Uani 1 1 d . . . . .
H7 H 0.372535 0.317840 0.436992 0.096 Uiso 1 1 calc R U . . .
C13 C 0.39685(12) 1.0587(4) 0.3369(2) 0.0838(11) Uani 1 1 d . . . . .
H13 H 0.374695 1.127969 0.321980 0.101 Uiso 1 1 calc R U . . .
C9 C 0.43997(11) 0.5809(4) 0.4271(2) 0.0787(10) Uani 1 1 d . . . . .
H9 H 0.470392 0.608727 0.440033 0.094 Uiso 1 1 calc R U . . .
C14 C 0.44194(12) 1.0934(4) 0.3468(2) 0.0793(10) Uani 1 1 d . . . . .
H14 H 0.450763 1.185856 0.338652 0.095 Uiso 1 1 calc R U . . .
C3 C 0.22518(11) 0.5246(4) 0.3040(2) 0.0781(10) Uani 1 1 d . . . . .
H3 H 0.203372 0.588317 0.278893 0.094 Uiso 1 1 calc R U . . .
C8 C 0.42714(12) 0.4472(4) 0.4449(2) 0.0925(12) Uani 1 1 d . . . . .
H8 H 0.448829 0.383544 0.470511 0.111 Uiso 1 1 calc R U . . .
C23 C 0.2144(3) -0.1225(9) 0.4222(10) 0.097(3) Uani 0.828(12) 1 d D . P B 1
H23A H 0.210427 -0.223047 0.411301 0.116 Uiso 0.828(12) 1 calc R U P B 1
H23B H 0.208588 -0.104640 0.474569 0.116 Uiso 0.828(12) 1 calc R U P B 1
C16 C 0.5375(3) 1.1586(9) 0.3957(6) 0.085(2) Uani 0.769(12) 1 d D . P A 1
H16A H 0.517251 1.225396 0.363669 0.102 Uiso 0.769(12) 1 calc R U P A 1
H16B H 0.537521 1.178096 0.450739 0.102 Uiso 0.769(12) 1 calc R U P A 1
C25 C 0.2688(3) 0.0789(7) 0.4312(5) 0.083(2) Uani 0.828(12) 1 d D . P B 1
H25A H 0.265281 0.102357 0.484266 0.100 Uiso 0.828(12) 1 calc R U P B 1
H25B H 0.299449 0.105252 0.425892 0.100 Uiso 0.828(12) 1 calc R U P B 1
C17 C 0.5854(4) 1.1728(14) 0.3797(12) 0.117(4) Uani 0.769(12) 1 d D . P A 1
H17A H 0.584492 1.159518 0.323772 0.140 Uiso 0.769(12) 1 calc R U P A 1
H17B H 0.596555 1.267735 0.393515 0.140 Uiso 0.769(12) 1 calc R U P A 1
C18 C 0.6178(3) 1.0675(17) 0.4252(9) 0.094(4) Uani 0.769(12) 1 d D . P A 1
H18A H 0.620443 1.083246 0.481323 0.113 Uiso 0.769(12) 1 calc R U P A 1
H18B H 0.647839 1.078179 0.412392 0.113 Uiso 0.769(12) 1 calc R U P A 1
C19 C 0.5996(4) 0.9191(13) 0.4036(10) 0.112(4) Uani 0.769(12) 1 d D . P A 1
H19A H 0.597546 0.902467 0.347708 0.135 Uiso 0.769(12) 1 calc R U P A 1
H19B H 0.620025 0.848951 0.432576 0.135 Uiso 0.769(12) 1 calc R U P A 1
C24 C 0.26239(19) -0.0786(6) 0.4181(5) 0.092(2) Uani 0.828(12) 1 d D . P B 1
H24A H 0.268714 -0.103453 0.366880 0.110 Uiso 0.828(12) 1 calc R U P B 1
H24B H 0.283832 -0.129359 0.457900 0.110 Uiso 0.828(12) 1 calc R U P B 1
C20 C 0.5532(3) 0.9072(10) 0.4242(6) 0.086(3) Uani 0.769(12) 1 d D . P A 1
H20A H 0.541772 0.811224 0.414750 0.104 Uiso 0.769(12) 1 calc R U P A 1
H20B H 0.555107 0.928575 0.479653 0.104 Uiso 0.769(12) 1 calc R U P A 1
C21 C 0.1886(3) 0.1172(14) 0.3730(7) 0.118(3) Uani 0.828(12) 1 d D . P B 1
H21A H 0.168747 0.166193 0.330206 0.141 Uiso 0.828(12) 1 calc R U P B 1
H21B H 0.179936 0.145935 0.421949 0.141 Uiso 0.828(12) 1 calc R U P B 1
C22 C 0.1816(2) -0.0393(7) 0.3625(5) 0.109(2) Uani 0.828(12) 1 d D . P B 1
H22A H 0.185550 -0.065677 0.310010 0.131 Uiso 0.828(12) 1 calc R U P B 1
H22B H 0.150643 -0.062949 0.366977 0.131 Uiso 0.828(12) 1 calc R U P B 1
C23A C 0.2091(13) -0.103(4) 0.435(5) 0.109(15) Uani 0.172(12) 1 d D . P B 2
H23C H 0.209332 -0.167644 0.391250 0.131 Uiso 0.172(12) 1 calc R U P B 2
H23D H 0.200910 -0.155245 0.477928 0.131 Uiso 0.172(12) 1 calc R U P B 2
C24A C 0.2553(9) -0.038(4) 0.4599(17) 0.089(9) Uani 0.172(12) 1 d D . P B 2
H24C H 0.277592 -0.112053 0.475506 0.107 Uiso 0.172(12) 1 calc R U P B 2
H24D H 0.255200 0.022217 0.505533 0.107 Uiso 0.172(12) 1 calc R U P B 2
C25A C 0.2692(12) 0.049(4) 0.396(2) 0.093(14) Uani 0.172(12) 1 d D . P B 2
H25C H 0.299090 0.090892 0.414367 0.112 Uiso 0.172(12) 1 calc R U P B 2
H25D H 0.270598 -0.009567 0.350442 0.112 Uiso 0.172(12) 1 calc R U P B 2
C21A C 0.1883(11) 0.113(7) 0.351(4) 0.118(3) Uani 0.172(12) 1 d D . P B 2
H21C H 0.184273 0.067179 0.299616 0.141 Uiso 0.172(12) 1 calc R U P B 2
H21D H 0.168391 0.194963 0.345649 0.141 Uiso 0.172(12) 1 calc R U P B 2
C22A C 0.1749(9) 0.012(4) 0.409(2) 0.111(11) Uani 0.172(12) 1 d D . P B 2
H22C H 0.170642 0.064823 0.455204 0.133 Uiso 0.172(12) 1 calc R U P B 2
H22D H 0.145895 -0.031034 0.385970 0.133 Uiso 0.172(12) 1 calc R U P B 2
Cl2 Cl 0.5478(4) 0.5473(11) 0.3083(7) 0.201(4) Uani 0.5 1 d D U P C -1
Cl3 Cl 0.4604(4) 0.5025(10) 0.2138(6) 0.208(4) Uani 0.5 1 d D U P C -1
C26 C 0.5037(6) 0.6271(7) 0.2410(15) 0.109(6) Uani 0.5 1 d D U P C -1
H26A H 0.492032 0.708631 0.265025 0.131 Uiso 0.5 1 calc R U P C -1
H26B H 0.514881 0.658883 0.195004 0.131 Uiso 0.5 1 calc R U P C -1
N2A N 0.5209(5) 1.028(4) 0.392(3) 0.050(7) Uani 0.231(12) 1 d D . P A 2
C20A C 0.5508(10) 0.899(3) 0.384(2) 0.099(11) Uani 0.231(12) 1 d D . P A 2
H20C H 0.540716 0.816713 0.409374 0.119 Uiso 0.231(12) 1 calc R U P A 2
H20D H 0.549517 0.876226 0.328468 0.119 Uiso 0.231(12) 1 calc R U P A 2
C19A C 0.5988(12) 0.940(5) 0.423(3) 0.112(4) Uani 0.231(12) 1 d D . P A 2
H19C H 0.599585 0.950533 0.479014 0.135 Uiso 0.231(12) 1 calc R U P A 2
H19D H 0.619115 0.862505 0.416623 0.135 Uiso 0.231(12) 1 calc R U P A 2
C18A C 0.6177(10) 1.073(6) 0.394(3) 0.115(18) Uani 0.231(12) 1 d D . P A 2
H18C H 0.622806 1.058336 0.341107 0.139 Uiso 0.231(12) 1 calc R U P A 2
H18D H 0.646701 1.095714 0.427904 0.139 Uiso 0.231(12) 1 calc R U P A 2
C17A C 0.5844(13) 1.194(5) 0.395(4) 0.117(4) Uani 0.231(12) 1 d D . P A 2
H17C H 0.582904 1.218800 0.448692 0.140 Uiso 0.231(12) 1 calc R U P A 2
H17D H 0.594475 1.276592 0.369597 0.140 Uiso 0.231(12) 1 calc R U P A 2
C16A C 0.5382(10) 1.149(3) 0.3515(19) 0.103(10) Uani 0.231(12) 1 d D . P A 2
H16C H 0.517151 1.227720 0.348281 0.123 Uiso 0.231(12) 1 calc R U P A 2
H16D H 0.540152 1.121247 0.298186 0.123 Uiso 0.231(12) 1 calc R U P A 2

loop_
_atom_site_aniso_label
_atom_site_aniso_U_11
_atom_site_aniso_U_22
_atom_site_aniso_U_33
_atom_site_aniso_U_23
_atom_site_aniso_U_13
_atom_site_aniso_U_12
N4 0.0465(15) 0.0592(17) 0.0840(19) 0.0043(14) 0.0064(13) 0.0003(12)
N1 0.0533(16) 0.0584(17) 0.0854(19) -0.0034(14) 0.0117(13) -0.0116(13)
N3 0.0493(15) 0.0599(17) 0.0765(18) 0.0000(13) 0.0091(12) -0.0085(12)
N5 0.0515(15) 0.0646(18) 0.099(2) 0.0100(15) 0.0094(14) -0.0122(13)
C11 0.0537(19) 0.0559(19) 0.068(2) -0.0009(16) 0.0062(15) -0.0106(15)
C1 0.0487(18) 0.061(2) 0.072(2) 0.0014(17) 0.0100(15) -0.0092(15)
N2 0.064(5) 0.061(5) 0.091(8) 0.000(5) 0.007(3) -0.019(4)
C10 0.0494(18) 0.061(2) 0.077(2) -0.0029(17) 0.0088(16) -0.0073(15)
C6 0.0505(18) 0.0535(19) 0.079(2) -0.0007(17) 0.0105(15) -0.0064(15)
C5 0.0531(18) 0.0516(19) 0.068(2) 0.0001(16) 0.0109(15) -0.0063(15)
C12 0.0544(19) 0.070(2) 0.082(2) 0.0054(18) 0.0014(16) -0.0068(17)
C15 0.056(2) 0.068(2) 0.076(2) -0.0022(18) 0.0091(16) -0.0136(17)
C4 0.060(2) 0.058(2) 0.093(2) 0.0068(18) 0.0107(18) -0.0083(17)
C2 0.0474(19) 0.074(2) 0.093(2) 0.005(2) 0.0039(17) -0.0092(17)
C7 0.059(2) 0.056(2) 0.118(3) 0.013(2) 0.0020(19) -0.0079(17)
C13 0.066(2) 0.072(3) 0.106(3) 0.013(2) -0.001(2) -0.0021(19)
C9 0.052(2) 0.067(2) 0.111(3) 0.007(2) 0.0009(19) -0.0084(17)
C14 0.073(2) 0.063(2) 0.096(3) 0.0125(19) 0.003(2) -0.0107(19)
C3 0.055(2) 0.072(2) 0.102(3) 0.015(2) 0.0013(18) 0.0002(17)
C8 0.057(2) 0.067(2) 0.142(4) 0.020(2) -0.008(2) -0.0055(18)
C23 0.098(4) 0.073(4) 0.123(7) 0.010(4) 0.030(4) -0.027(3)
C16 0.065(3) 0.067(4) 0.120(7) 0.004(5) 0.012(4) -0.025(3)
C25 0.073(3) 0.065(3) 0.105(5) 0.010(4) 0.002(3) -0.011(2)
C17 0.084(3) 0.102(6) 0.159(9) 0.008(5) 0.010(4) -0.042(4)
C18 0.058(4) 0.120(7) 0.106(8) 0.003(6) 0.019(4) -0.034(4)
C19 0.063(3) 0.104(5) 0.171(10) -0.004(6) 0.026(4) -0.014(3)
C24 0.081(3) 0.065(3) 0.129(6) 0.013(3) 0.020(3) -0.010(3)
C20 0.059(4) 0.079(4) 0.120(8) 0.012(5) 0.011(5) -0.013(3)
C21 0.057(2) 0.094(3) 0.200(9) 0.043(5) 0.021(3) -0.016(2)
C22 0.077(4) 0.101(4) 0.143(6) 0.027(4) 0.007(4) -0.041(3)
C23A 0.101(17) 0.14(3) 0.08(2) 0.04(3) 0.016(17) -0.017(14)
C24A 0.085(13) 0.09(2) 0.087(18) 0.017(14) 0.011(13) 0.015(14)
C25A 0.064(12) 0.09(2) 0.14(3) 0.02(2) 0.045(19) 0.014(14)
C21A 0.057(2) 0.094(3) 0.200(9) 0.043(5) 0.021(3) -0.016(2)
C22A 0.074(13) 0.14(3) 0.12(2) 0.024(18) 0.013(16) -0.022(14)
Cl2 0.179(5) 0.158(6) 0.243(7) -0.025(4) -0.016(4) 0.063(4)
Cl3 0.258(8) 0.155(6) 0.201(7) -0.056(6) 0.025(6) -0.066(5)
C26 0.135(7) 0.092(5) 0.114(10) -0.016(9) 0.053(7) 0.007(10)
N2A 0.039(10) 0.054(15) 0.058(13) -0.017(10) 0.012(7) -0.007(8)
C20A 0.070(14) 0.102(18) 0.12(3) 0.026(19) 0.000(17) 0.001(12)
C19A 0.063(3) 0.104(5) 0.171(10) -0.004(6) 0.026(4) -0.014(3)
C18A 0.10(2) 0.11(2) 0.16(5) 0.03(3) 0.07(2) -0.002(17)
C17A 0.084(3) 0.102(6) 0.159(9) 0.008(5) 0.010(4) -0.042(4)
C16A 0.093(15) 0.086(16) 0.13(3) -0.002(19) 0.03(2) -0.015(11)

loop_
_atom_type_symbol
_atom_type_description
_atom_type_scat_dispersion_real
_atom_type_scat_dispersion_imag
_atom_type_scat_source
C C 0.0033 0.0016 'International Tables Vol C Tables 4.2.6.8 and 6.1.1.4'
H H 0.0000 0.0000 'International Tables Vol C Tables 4.2.6.8 and 6.1.1.4'
Cl Cl 0.1484 0.1585 'International Tables Vol C Tables 4.2.6.8 and 6.1.1.4'
N N 0.0061 0.0033 'International Tables Vol C Tables 4.2.6.8 and 6.1.1.4'

loop_
_geom_angle_atom_site_label_1
_geom_angle_atom_site_label_2
_geom_angle_atom_site_label_3
_geom_angle
_geom_angle_site_symmetry_1
_geom_angle_site_symmetry_3
_geom_angle_publ_flag
C1 N4 C5 120.3(3) . . ?
C1 N4 H4 119.9 . . ?
C5 N4 H4 119.9 . . ?
C11 N1 C15 118.7(3) . . ?
C10 N3 C6 118.3(3) . . ?
C1 N5 C25A 124.3(16) . . ?
C1 N5 C21 120.0(5) . . ?
C1 N5 C25 119.1(4) . . ?
C21 N5 C25 113.5(6) . . ?
C1 N5 C21A 117(2) . . ?
C25A N5 C21A 117(3) . . ?
N1 C11 C12 122.9(3) . . ?
N1 C11 C10 115.9(3) . . ?
C12 C11 C10 121.2(3) . . ?
N4 C1 N5 117.3(3) . . ?
N4 C1 C2 120.0(3) . . ?
N5 C1 C2 122.7(3) . . ?
C15 N2 C20 118.0(9) . . ?
C15 N2 C16 114.2(9) . . ?
C20 N2 C16 109.5(9) . . ?
N3 C10 C9 122.0(3) . . ?
N3 C10 C11 116.3(3) . . ?
C9 C10 C11 121.7(3) . . ?
N3 C6 C7 122.4(3) . . ?
N3 C6 C5 115.8(3) . . ?
C7 C6 C5 121.7(3) . . ?
N4 C5 C4 122.2(3) . . ?
N4 C5 C6 116.2(3) . . ?
C4 C5 C6 121.6(3) . . ?
C11 C12 C13 118.1(3) . . ?
C11 C12 H12 120.9 . . ?
C13 C12 H12 120.9 . . ?
N1 C15 N2 114.9(6) . . ?
N1 C15 C14 121.0(3) . . ?
N2 C15 C14 123.9(6) . . ?
N1 C15 N2A 119.9(16) . . ?
C14 C15 N2A 118.3(16) . . ?
C5 C4 C3 118.1(3) . . ?
C5 C4 H4A 121.0 . . ?
C3 C4 H4A 121.0 . . ?
C3 C2 C1 119.3(3) . . ?
C3 C2 H2 120.4 . . ?
C1 C2 H2 120.4 . . ?
C8 C7 C6 118.7(3) . . ?
C8 C7 H7 120.7 . . ?
C6 C7 H7 120.7 . . ?
C14 C13 C12 120.3(3) . . ?
C14 C13 H13 119.8 . . ?
C12 C13 H13 119.8 . . ?
C8 C9 C10 118.9(3) . . ?
C8 C9 H9 120.6 . . ?
C10 C9 H9 120.6 . . ?
C13 C14 C15 118.9(3) . . ?
C13 C14 H14 120.5 . . ?
C15 C14 H14 120.5 . . ?
C2 C3 C4 120.2(3) . . ?
C2 C3 H3 119.9 . . ?
C4 C3 H3 119.9 . . ?
C9 C8 C7 119.6(3) . . ?
C9 C8 H8 120.2 . . ?
C7 C8 H8 120.2 . . ?
C22 C23 C24 108.8(8) . . ?
C22 C23 H23A 109.9 . . ?
C24 C23 H23A 109.9 . . ?
C22 C23 H23B 109.9 . . ?
C24 C23 H23B 109.9 . . ?
H23A C23 H23B 108.3 . . ?
C17 C16 N2 107.7(9) . . ?
C17 C16 H16A 110.2 . . ?
N2 C16 H16A 110.2 . . ?
C17 C16 H16B 110.2 . . ?
N2 C16 H16B 110.2 . . ?
H16A C16 H16B 108.5 . . ?
N5 C25 C24 111.1(6) . . ?
N5 C25 H25A 109.4 . . ?
C24 C25 H25A 109.4 . . ?
N5 C25 H25B 109.4 . . ?
C24 C25 H25B 109.4 . . ?
H25A C25 H25B 108.0 . . ?
C18 C17 C16 112.4(12) . . ?
C18 C17 H17A 109.1 . . ?
C16 C17 H17A 109.1 . . ?
C18 C17 H17B 109.1 . . ?
C16 C17 H17B 109.1 . . ?
H17A C17 H17B 107.9 . . ?
C17 C18 C19 108.6(9) . . ?
C17 C18 H18A 110.0 . . ?
C19 C18 H18A 110.0 . . ?
C17 C18 H18B 110.0 . . ?
C19 C18 H18B 110.0 . . ?
H18A C18 H18B 108.4 . . ?
C20 C19 C18 108.2(11) . . ?
C20 C19 H19A 110.1 . . ?
C18 C19 H19A 110.1 . . ?
C20 C19 H19B 110.1 . . ?
C18 C19 H19B 110.1 . . ?
H19A C19 H19B 108.4 . . ?
C23 C24 C25 110.9(8) . . ?
C23 C24 H24A 109.5 . . ?
C25 C24 H24A 109.5 . . ?
C23 C24 H24B 109.5 . . ?
C25 C24 H24B 109.5 . . ?
H24A C24 H24B 108.0 . . ?
N2 C20 C19 109.3(10) . . ?
N2 C20 H20A 109.8 . . ?
C19 C20 H20A 109.8 . . ?
N2 C20 H20B 109.8 . . ?
C19 C20 H20B 109.8 . . ?
H20A C20 H20B 108.3 . . ?
N5 C21 C22 112.2(9) . . ?
N5 C21 H21A 109.2 . . ?
C22 C21 H21A 109.2 . . ?
N5 C21 H21B 109.2 . . ?
C22 C21 H21B 109.2 . . ?
H21A C21 H21B 107.9 . . ?
C21 C22 C23 112.2(8) . . ?
C21 C22 H22A 109.2 . . ?
C23 C22 H22A 109.2 . . ?
C21 C22 H22B 109.2 . . ?
C23 C22 H22B 109.2 . . ?
H22A C22 H22B 107.9 . . ?
C22A C23A C24A 109(2) . . ?
C22A C23A H23C 109.9 . . ?
C24A C23A H23C 109.9 . . ?
C22A C23A H23D 109.9 . . ?
C24A C23A H23D 109.9 . . ?
H23C C23A H23D 108.3 . . ?
C23A C24A C25A 112(3) . . ?
C23A C24A H24C 109.1 . . ?
C25A C24A H24C 109.1 . . ?
C23A C24A H24D 109.1 . . ?
C25A C24A H24D 109.1 . . ?
H24C C24A H24D 107.9 . . ?
N5 C25A C24A 107.6(19) . . ?
N5 C25A H25C 110.2 . . ?
C24A C25A H25C 110.2 . . ?
N5 C25A H25D 110.2 . . ?
C24A C25A H25D 110.2 . . ?
H25C C25A H25D 108.5 . . ?
N5 C21A C22A 112(2) . . ?
N5 C21A H21C 109.3 . . ?
C22A C21A H21C 109.3 . . ?
N5 C21A H21D 109.3 . . ?
C22A C21A H21D 109.3 . . ?
H21C C21A H21D 107.9 . . ?
C23A C22A C21A 114(3) . . ?
C23A C22A H22C 108.8 . . ?
C21A C22A H22C 108.8 . . ?
C23A C22A H22D 108.8 . . ?
C21A C22A H22D 108.8 . . ?
H22C C22A H22D 107.7 . . ?
Cl3 C26 Cl2 108.2(6) . . ?
Cl3 C26 H26A 110.1 . . ?
Cl2 C26 H26A 110.1 . . ?
Cl3 C26 H26B 110.1 . . ?
Cl2 C26 H26B 110.1 . . ?
H26A C26 H26B 108.4 . . ?
C15 N2A C16A 120(3) . . ?
C15 N2A C20A 108(2) . . ?
C16A N2A C20A 108(2) . . ?
C19A C20A N2A 106(2) . . ?
C19A C20A H20C 110.6 . . ?
N2A C20A H20C 110.6 . . ?
C19A C20A H20D 110.6 . . ?
N2A C20A H20D 110.6 . . ?
H20C C20A H20D 108.8 . . ?
C18A C19A C20A 117(3) . . ?
C18A C19A H19C 108.1 . . ?
C20A C19A H19C 108.1 . . ?
C18A C19A H19D 108.1 . . ?
C20A C19A H19D 108.1 . . ?
H19C C19A H19D 107.3 . . ?
C19A C18A C17A 110(2) . . ?
C19A C18A H18C 109.7 . . ?
C17A C18A H18C 109.7 . . ?
C19A C18A H18D 109.7 . . ?
C17A C18A H18D 109.7 . . ?
H18C C18A H18D 108.2 . . ?
C16A C17A C18A 109(3) . . ?
C16A C17A H17C 109.9 . . ?
C18A C17A H17C 109.9 . . ?
C16A C17A H17D 109.9 . . ?
C18A C17A H17D 109.9 . . ?
H17C C17A H17D 108.3 . . ?
N2A C16A C17A 111(3) . . ?
N2A C16A H16C 109.5 . . ?
C17A C16A H16C 109.5 . . ?
N2A C16A H16D 109.5 . . ?
C17A C16A H16D 109.5 . . ?
H16C C16A H16D 108.1 . . ?

loop_
_geom_bond_atom_site_label_1
_geom_bond_atom_site_label_2
_geom_bond_distance
_geom_bond_site_symmetry_2
_geom_bond_publ_flag
N4 C1 1.334(3) . ?
N4 C5 1.336(3) . ?
N4 H4 0.8600 . ?
N1 C11 1.342(3) . ?
N1 C15 1.344(4) . ?
N3 C10 1.344(3) . ?
N3 C6 1.348(4) . ?
N5 C1 1.378(4) . ?
N5 C25A 1.435(19) . ?
N5 C21 1.457(7) . ?
N5 C25 1.459(6) . ?
N5 C21A 1.46(2) . ?
C11 C12 1.376(4) . ?
C11 C10 1.483(4) . ?
C1 C2 1.395(4) . ?
N2 C15 1.395(6) . ?
N2 C20 1.481(13) . ?
N2 C16 1.520(13) . ?
C10 C9 1.395(4) . ?
C6 C7 1.384(4) . ?
C6 C5 1.489(4) . ?
C5 C4 1.361(4) . ?
C12 C13 1.376(4) . ?
C12 H12 0.9300 . ?
C15 C14 1.403(4) . ?
C15 N2A 1.410(15) . ?
C4 C3 1.382(4) . ?
C4 H4A 0.9300 . ?
C2 C3 1.358(4) . ?
C2 H2 0.9300 . ?
C7 C8 1.381(4) . ?
C7 H7 0.9300 . ?
C13 C14 1.364(4) . ?
C13 H13 0.9300 . ?
C9 C8 1.371(4) . ?
C9 H9 0.9300 . ?
C14 H14 0.9300 . ?
C3 H3 0.9300 . ?
C8 H8 0.9300 . ?
C23 C22 1.499(11) . ?
C23 C24 1.507(9) . ?
C23 H23A 0.9700 . ?
C23 H23B 0.9700 . ?
C16 C17 1.514(15) . ?
C16 H16A 0.9700 . ?
C16 H16B 0.9700 . ?
C25 C24 1.511(9) . ?
C25 H25A 0.9700 . ?
C25 H25B 0.9700 . ?
C17 C18 1.499(15) . ?
C17 H17A 0.9700 . ?
C17 H17B 0.9700 . ?
C18 C19 1.523(14) . ?
C18 H18A 0.9700 . ?
C18 H18B 0.9700 . ?
C19 C20 1.502(13) . ?
C19 H19A 0.9700 . ?
C19 H19B 0.9700 . ?
C24 H24A 0.9700 . ?
C24 H24B 0.9700 . ?
C20 H20A 0.9700 . ?
C20 H20B 0.9700 . ?
C21 C22 1.498(14) . ?
C21 H21A 0.9700 . ?
C21 H21B 0.9700 . ?
C22 H22A 0.9700 . ?
C22 H22B 0.9700 . ?
C23A C22A 1.49(2) . ?
C23A C24A 1.50(2) . ?
C23A H23C 0.9700 . ?
C23A H23D 0.9700 . ?
C24A C25A 1.50(2) . ?
C24A H24C 0.9700 . ?
C24A H24D 0.9700 . ?
C25A H25C 0.9700 . ?
C25A H25D 0.9700 . ?
C21A C22A 1.50(2) . ?
C21A H21C 0.9700 . ?
C21A H21D 0.9700 . ?
C22A H22C 0.9700 . ?
C22A H22D 0.9700 . ?
Cl2 C26 1.749(9) . ?
Cl3 C26 1.743(8) . ?
C26 H26A 0.9700 . ?
C26 H26B 0.9700 . ?
N2A C16A 1.48(3) . ?
N2A C20A 1.54(3) . ?
C20A C19A 1.51(2) . ?
C20A H20C 0.9700 . ?
C20A H20D 0.9700 . ?
C19A C18A 1.50(3) . ?
C19A H19C 0.9700 . ?
C19A H19D 0.9700 . ?
C18A C17A 1.52(3) . ?
C18A H18C 0.9700 . ?
C18A H18D 0.9700 . ?
C17A C16A 1.50(2) . ?
C17A H17C 0.9700 . ?
C17A H17D 0.9700 . ?
C16A H16C 0.9700 . ?
C16A H16D 0.9700 . ?

loop_
_geom_torsion_atom_site_label_1
_geom_torsion_atom_site_label_2
_geom_torsion_atom_site_label_3
_geom_torsion_atom_site_label_4
_geom_torsion
_geom_torsion_site_symmetry_1
_geom_torsion_site_symmetry_2
_geom_torsion_site_symmetry_3
_geom_torsion_site_symmetry_4
_geom_torsion_publ_flag
C15 N1 C11 C12 0.5(5) . . . . ?
C15 N1 C11 C10 -177.5(3) . . . . ?
C5 N4 C1 N5 179.7(3) . . . . ?
C5 N4 C1 C2 0.8(4) . . . . ?
C25A N5 C1 N4 -14(2) . . . . ?
C21 N5 C1 N4 165.1(7) . . . . ?
C25 N5 C1 N4 17.1(6) . . . . ?
C21A N5 C1 N4 -178(4) . . . . ?
C25A N5 C1 C2 165(2) . . . . ?
C21 N5 C1 C2 -16.0(8) . . . . ?
C25 N5 C1 C2 -164.0(5) . . . . ?
C21A N5 C1 C2 1(4) . . . . ?
C6 N3 C10 C9 -0.3(5) . . . . ?
C6 N3 C10 C11 -178.2(3) . . . . ?
N1 C11 C10 N3 -170.9(3) . . . . ?
C12 C11 C10 N3 11.0(4) . . . . ?
N1 C11 C10 C9 11.2(5) . . . . ?
C12 C11 C10 C9 -166.8(3) . . . . ?
C10 N3 C6 C7 1.6(5) . . . . ?
C10 N3 C6 C5 -179.5(3) . . . . ?
C1 N4 C5 C4 -0.6(5) . . . . ?
C1 N4 C5 C6 179.5(3) . . . . ?
N3 C6 C5 N4 179.0(3) . . . . ?
C7 C6 C5 N4 -2.1(5) . . . . ?
N3 C6 C5 C4 -0.9(4) . . . . ?
C7 C6 C5 C4 178.0(3) . . . . ?
N1 C11 C12 C13 -0.7(5) . . . . ?
C10 C11 C12 C13 177.2(3) . . . . ?
C11 N1 C15 N2 -175.4(8) . . . . ?
C11 N1 C15 C14 -0.1(5) . . . . ?
C11 N1 C15 N2A 169(2) . . . . ?
C20 N2 C15 N1 -25.1(16) . . . . ?
C16 N2 C15 N1 -155.9(9) . . . . ?
C20 N2 C15 C14 159.7(9) . . . . ?
C16 N2 C15 C14 29.0(16) . . . . ?
N4 C5 C4 C3 -0.1(5) . . . . ?
C6 C5 C4 C3 179.8(3) . . . . ?
N4 C1 C2 C3 -0.4(5) . . . . ?
N5 C1 C2 C3 -179.3(3) . . . . ?
N3 C6 C7 C8 -1.9(6) . . . . ?
C5 C6 C7 C8 179.3(3) . . . . ?
C11 C12 C13 C14 0.5(5) . . . . ?
N3 C10 C9 C8 -0.7(5) . . . . ?
C11 C10 C9 C8 177.0(3) . . . . ?
C12 C13 C14 C15 -0.1(5) . . . . ?
N1 C15 C14 C13 -0.1(5) . . . . ?
N2 C15 C14 C13 174.8(9) . . . . ?
N2A C15 C14 C13 -170(2) . . . . ?
C1 C2 C3 C4 -0.3(5) . . . . ?
C5 C4 C3 C2 0.5(5) . . . . ?
C10 C9 C8 C7 0.4(6) . . . . ?
C6 C7 C8 C9 0.8(6) . . . . ?
C15 N2 C16 C17 -165.8(11) . . . . ?
C20 N2 C16 C17 59.3(17) . . . . ?
C1 N5 C25 C24 -156.3(6) . . . . ?
C21 N5 C25 C24 53.8(12) . . . . ?
N2 C16 C17 C18 -57.4(18) . . . . ?
C16 C17 C18 C19 58.2(19) . . . . ?
C17 C18 C19 C20 -59.5(19) . . . . ?
C22 C23 C24 C25 57.0(16) . . . . ?
N5 C25 C24 C23 -56.5(14) . . . . ?
C15 N2 C20 C19 162.9(10) . . . . ?
C16 N2 C20 C19 -64.2(17) . . . . ?
C18 C19 C20 N2 63.7(17) . . . . ?
C1 N5 C21 C22 158.2(6) . . . . ?
C25 N5 C21 C22 -52.2(12) . . . . ?
N5 C21 C22 C23 53.3(14) . . . . ?
C24 C23 C22 C21 -55.5(16) . . . . ?
C22A C23A C24A C25A -58(5) . . . . ?
C1 N5 C25A C24A 140(3) . . . . ?
C21A N5 C25A C24A -56(5) . . . . ?
C23A C24A C25A N5 59(4) . . . . ?
C1 N5 C21A C22A -145(4) . . . . ?
C25A N5 C21A C22A 50(7) . . . . ?
C24A C23A C22A C21A 51(5) . . . . ?
N5 C21A C22A C23A -47(7) . . . . ?
N1 C15 N2A C16A 155(2) . . . . ?
C14 C15 N2A C16A -35(4) . . . . ?
N1 C15 N2A C20A 31(4) . . . . ?
C14 C15 N2A C20A -159.0(18) . . . . ?
C15 N2A C20A C19A -169(3) . . . . ?
C16A N2A C20A C19A 60(4) . . . . ?
N2A C20A C19A C18A -55(5) . . . . ?
C20A C19A C18A C17A 52(6) . . . . ?
C19A C18A C17A C16A -52(6) . . . . ?
C15 N2A C16A C17A 168(3) . . . . ?
C20A N2A C16A C17A -68(4) . . . . ?
C18A C17A C16A N2A 63(5) . . . . ?
